data_2224301
loop_
_publ_author_name
'Xie, Qing-Fan'
'Huang, Miao-Ling'
'Chen, Yan-Min'

_publ_section_title
;Bis{\m-1,3-bis[2-(5-bromo-2-oxidobenzylideneamino)ethyl]-2-(5-bromo-2-oxidophenyl)-1,3-imidazolidine}dineodymium(III)
 <i>N</i>,<i>N</i>-dimethylformamide hexasolvate
;
_journal_coeditor_code HY2250
_journal_issue 12
_journal_name_full 'Acta Crystallographica Section E'
_journal_page_first m1660
_journal_paper_doi 10.1107/S1600536809047564
_journal_volume 65
_journal_year 2009
_chemical_formula_iupac '[Nd2 (C27 H24 Br3 N4 O3)2], 6C3 H7 N O'
_chemical_formula_moiety 'C54 H48 Br6 N8 Nd2 O6, 6(C3 H7 N O)'
_chemical_formula_sum 'C72 H90 Br6 N14 Nd2 O12'
_chemical_formula_weight 2111.46
_chemical_name_systematic
;
Bis{\m-1,3-bis[2-(5-bromo-2-oxidobenzylideneamino)ethyl]-2-(5-bromo-2-
oxidophenyl)-1,3-imidazolidine}dineodymium(III)
<i>N</i>,<i>N</i>-dimethylformamide hexasolvate
;
_space_group_IT_number 14
_symmetry_cell_setting monoclinic
_symmetry_space_group_name_Hall '-P 2ybc'
_symmetry_space_group_name_H-M 'P 1 21/c 1'
_atom_sites_solution_hydrogens geom
_atom_sites_solution_primary direct
_atom_sites_solution_secondary difmap
_audit_creation_method SHELXL-97
_cell_angle_alpha 90.00
_cell_angle_beta 101.133(6)
_cell_angle_gamma 90.00
_cell_formula_units_Z 2
_cell_length_a 14.624(6)
_cell_length_b 22.460(4)
_cell_length_c 13.663(4)
_cell_measurement_reflns_used 3640
_cell_measurement_temperature 296(2)
_cell_measurement_theta_max 20.32
_cell_measurement_theta_min 2.30
_cell_volume 4403(2)
_computing_cell_refinement 'SAINT (Bruker, 2007)'
_computing_data_collection 'APEX2 (Bruker, 2007)'
_computing_data_reduction 'SAINT (Bruker, 2007)'
_computing_molecular_graphics 'SHELXTL (Sheldrick, 2008)'
_computing_publication_material 'SHELXTL (Sheldrick, 2008)'
_computing_structure_refinement 'SHELXL97 (Sheldrick, 2008)'
_computing_structure_solution 'SHELXS97 (Sheldrick, 2008)'
_diffrn_ambient_temperature 296(2)
_diffrn_measured_fraction_theta_full 0.985
_diffrn_measured_fraction_theta_max 0.985
_diffrn_measurement_device_type 'Bruke APEXII CCD'
_diffrn_measurement_method '\f and \w'
_diffrn_radiation_monochromator graphite
_diffrn_radiation_source 'fine-focus sealed tube'
_diffrn_radiation_type MoK\a
_diffrn_radiation_wavelength 0.71073
_diffrn_reflns_av_R_equivalents 0.0567
_diffrn_reflns_av_sigmaI/netI 0.0680
_diffrn_reflns_limit_h_max 13
_diffrn_reflns_limit_h_min -17
_diffrn_reflns_limit_k_max 27
_diffrn_reflns_limit_k_min -27
_diffrn_reflns_limit_l_max 16
_diffrn_reflns_limit_l_min -16
_diffrn_reflns_number 25933
_diffrn_reflns_theta_full 25.50
_diffrn_reflns_theta_max 25.50
_diffrn_reflns_theta_min 2.30
_exptl_absorpt_coefficient_mu 3.950
_exptl_absorpt_correction_T_max 0.4770
_exptl_absorpt_correction_T_min 0.4384
_exptl_absorpt_correction_type multi-scan
_exptl_absorpt_process_details '(SADABS; Sheldrick, 1996)'
_exptl_crystal_colour orange
_exptl_crystal_density_diffrn 1.593
_exptl_crystal_density_method 'not measured'
_exptl_crystal_description prism
_exptl_crystal_F_000 2092
_exptl_crystal_size_max 0.25
_exptl_crystal_size_mid 0.23
_exptl_crystal_size_min 0.22
_refine_diff_density_max 0.839
_refine_diff_density_min -0.778
_refine_ls_extinction_method none
_refine_ls_goodness_of_fit_ref 1.020
_refine_ls_hydrogen_treatment constr
_refine_ls_matrix_type full
_refine_ls_number_parameters 484
_refine_ls_number_reflns 8078
_refine_ls_number_restraints 62
_refine_ls_restrained_S_all 1.041
_refine_ls_R_factor_all 0.0905
_refine_ls_R_factor_gt 0.0464
_refine_ls_shift/su_max 0.001
_refine_ls_shift/su_mean 0.000
_refine_ls_structure_factor_coef Fsqd
_refine_ls_weighting_details 'calc w=1/[\s^2^(Fo^2^)+(0.0539P)^2^+1.2941P] where P=(Fo^2^+2Fc^2^)/3'
_refine_ls_weighting_scheme calc
_refine_ls_wR_factor_gt 0.1018
_refine_ls_wR_factor_ref 0.1201
_reflns_number_gt 5119
_reflns_number_total 8078
_reflns_threshold_expression I>2\s(I)
_cod_data_source_file hy2250.cif
_cod_data_source_block I
_cod_depositor_comments
;
The following automatic conversions were performed:
'_symmetry_cell_setting' value 'Monoclinic' changed to 'monoclinic'
according to '/home/saulius/struct/CIF-dictionaries/cif_core.dic'
dictionary named 'cif_core.dic' version 2.4.1 from 2010-06-29.

Automatic conversion script
Id: cif_fix_enum 1527 2010-12-29 10:47:43Z saulius 

The following automatic conversions were performed:

'_symmetry_cell_setting' value 'Monoclinic' changed to 'monoclinic'
according to /home/saulius/struct/CIF-dictionaries/cif_core.dic
dictionary named 'cif_core.dic' version 2.4.1 from 2010-06-29.

Automatic conversion script
Id: cif_fix_values 1715 2011-07-08 13:25:40Z adriana 
;
_cod_original_sg_symbol_H-M 'P 21/c'
_cod_database_code 2224301
_cod_database_fobs_code 2224301

loop_
_symmetry_equiv_pos_as_xyz
'x, y, z'
'-x, y+1/2, -z+1/2'
'-x, -y, -z'
'x, -y-1/2, z-1/2'

loop_
_atom_site_type_symbol
_atom_site_label
_atom_site_fract_x
_atom_site_fract_y
_atom_site_fract_z
_atom_site_U_iso_or_equiv
_atom_site_adp_type
_atom_site_calc_flag
_atom_site_refinement_flags
_atom_site_occupancy
_atom_site_disorder_assembly
_atom_site_disorder_group
Nd Nd1 1.09682(2) 0.516119(15) 0.91542(2) 0.04309(12) Uani d . 1 . .
O O1 0.8295(3) 0.57032(18) 1.1258(3) 0.0549(12) Uani d . 1 . .
O O2 1.1124(3) 0.61662(18) 0.8752(3) 0.0551(11) Uani d . 1 . .
O O3 0.9518(3) 0.55074(16) 0.9608(3) 0.0453(10) Uani d . 1 . .
O O4 0.7262(6) 0.4034(4) 0.5864(6) 0.143(3) Uani d . 1 . .
O O5 0.9895(8) 0.6783(5) 0.4013(8) 0.214(4) Uani d U 1 . .
O O6 0.4457(4) 0.4441(2) 0.1416(4) 0.0840(16) Uani d . 1 . .
N N1 0.7226(4) 0.4679(2) 1.0519(4) 0.0458(13) Uani d . 1 . .
N N2 0.8233(3) 0.44465(19) 0.8871(3) 0.0408(12) Uani d . 1 . .
N N3 0.9378(4) 0.4633(2) 0.7851(3) 0.0451(13) Uani d . 1 . .
N N4 1.0965(4) 0.5268(2) 0.7239(4) 0.0512(14) Uani d . 1 . .
N N5 0.6314(6) 0.4532(5) 0.4580(6) 0.111(3) Uani d . 1 . .
N N6 0.9545(6) 0.6979(3) 0.5551(7) 0.109(2) Uani d U 1 . .
N N7 0.4382(5) 0.3491(3) 0.0826(4) 0.0726(18) Uani d . 1 . .
Br Br1 0.50063(7) 0.64057(4) 1.32131(8) 0.1009(3) Uani d . 1 . .
Br Br2 1.33362(7) 0.75756(4) 0.61348(6) 0.0850(3) Uani d . 1 . .
Br Br3 0.65268(7) 0.68123(4) 0.66156(8) 0.1146(4) Uani d . 1 . .
C C1 0.7576(5) 0.5835(3) 1.1687(5) 0.0470(16) Uani d . 1 . .
C C2 0.6724(5) 0.5486(3) 1.1534(5) 0.0490(16) Uani d . 1 . .
C C3 0.5970(5) 0.5677(3) 1.1966(5) 0.0617(19) Uani d . 1 . .
H H3 0.5415 0.5463 1.1833 0.074 Uiso calc R 1 . .
C C4 0.6030(5) 0.6180(3) 1.2590(5) 0.0628(19) Uani d . 1 . .
C C5 0.6870(6) 0.6513(3) 1.2762(5) 0.067(2) Uani d . 1 . .
H H5 0.6925 0.6845 1.3176 0.080 Uiso calc R 1 . .
C C6 0.7615(5) 0.6349(3) 1.2319(5) 0.068(2) Uani d . 1 . .
H H6 0.8154 0.6579 1.2437 0.081 Uiso calc R 1 . .
C C7 0.6587(5) 0.4961(3) 1.0878(5) 0.0477(16) Uani d . 1 . .
H H7 0.5982 0.4816 1.0702 0.057 Uiso calc R 1 . .
C C8 0.6907(5) 0.4201(3) 0.9770(4) 0.0504(17) Uani d . 1 . .
H H8A 0.6237 0.4152 0.9677 0.060 Uiso calc R 1 . .
H H8B 0.7201 0.3826 0.9996 0.060 Uiso calc R 1 . .
C C9 0.7180(4) 0.4389(3) 0.8787(4) 0.0477(16) Uani d . 1 . .
H H9A 0.6943 0.4097 0.8277 0.057 Uiso calc R 1 . .
H H9B 0.6889 0.4768 0.8578 0.057 Uiso calc R 1 . .
C C10 0.8680(5) 0.3849(3) 0.8719(5) 0.0569(18) Uani d . 1 . .
H H10A 0.8961 0.3677 0.9357 0.068 Uiso calc R 1 . .
H H10B 0.8215 0.3574 0.8374 0.068 Uiso calc R 1 . .
C C11 0.9415(5) 0.3967(3) 0.8102(5) 0.0585(19) Uani d . 1 . .
H H11A 0.9291 0.3732 0.7494 0.070 Uiso calc R 1 . .
H H11B 1.0027 0.3861 0.8475 0.070 Uiso calc R 1 . .
C C12 0.9465(5) 0.4751(3) 0.6783(4) 0.0545(18) Uani d . 1 . .
H H12A 0.9173 0.5129 0.6572 0.065 Uiso calc R 1 . .
H H12B 0.9132 0.4443 0.6359 0.065 Uiso calc R 1 . .
C C13 1.0481(5) 0.4765(3) 0.6639(5) 0.0579(18) Uani d . 1 . .
H H13A 1.0788 0.4392 0.6858 0.070 Uiso calc R 1 . .
H H13B 1.0501 0.4821 0.5939 0.070 Uiso calc R 1 . .
C C14 1.1301(5) 0.5694(3) 0.6763(5) 0.0592(19) Uani d . 1 . .
H H14 1.1281 0.5637 0.6085 0.071 Uiso calc R 1 . .
C C15 1.1575(5) 0.6467(3) 0.8157(5) 0.0525(17) Uani d . 1 . .
C C16 1.1705(5) 0.6250(3) 0.7199(5) 0.0533(17) Uani d . 1 . .
C C17 1.2211(5) 0.6604(3) 0.6599(5) 0.0606(19) Uani d . 1 . .
H H17 1.2278 0.6466 0.5975 0.073 Uiso calc R 1 . .
C C18 1.2598(5) 0.7148(3) 0.6938(5) 0.0606(19) Uani d . 1 . .
C C19 1.2454(5) 0.7379(3) 0.7859(5) 0.0606(19) Uani d . 1 . .
H H19 1.2693 0.7750 0.8076 0.073 Uiso calc R 1 . .
C C20 1.1950(5) 0.7048(3) 0.8445(5) 0.0584(18) Uani d . 1 . .
H H20 1.1855 0.7210 0.9044 0.070 Uiso calc R 1 . .
C C21 0.8421(5) 0.4808(3) 0.7978(4) 0.0476(16) Uani d . 1 . .
H H21 0.7977 0.4681 0.7384 0.057 Uiso calc R 1 . .
C C22 0.8863(4) 0.5795(3) 0.8925(4) 0.0472(16) Uani d . 1 . .
C C23 0.8291(4) 0.5476(3) 0.8122(4) 0.0449(15) Uani d . 1 . .
C C24 0.7604(5) 0.5790(3) 0.7447(5) 0.0568(18) Uani d . 1 . .
H H24 0.7224 0.5586 0.6931 0.068 Uiso calc R 1 . .
C C25 0.7488(5) 0.6406(3) 0.7547(6) 0.068(2) Uani d . 1 . .
C C26 0.8068(5) 0.6723(3) 0.8294(6) 0.071(2) Uani d . 1 . .
H H26 0.8011 0.7134 0.8334 0.086 Uiso calc R 1 . .
C C27 0.8741(5) 0.6418(3) 0.8990(5) 0.0614(19) Uani d . 1 . .
H H27 0.9113 0.6630 0.9502 0.074 Uiso calc R 1 . .
C C28 0.6559(9) 0.4070(6) 0.5211(8) 0.117(4) Uani d . 1 . .
H H28 0.6154 0.3747 0.5142 0.140 Uiso calc R 1 . .
C C29 0.5455(9) 0.4509(6) 0.3801(10) 0.199(7) Uani d . 1 . .
H H29A 0.5119 0.4150 0.3876 0.298 Uiso calc R 1 . .
H H29B 0.5619 0.4513 0.3153 0.298 Uiso calc R 1 . .
H H29C 0.5071 0.4847 0.3867 0.298 Uiso calc R 1 . .
C C30 0.6919(8) 0.5047(5) 0.4636(8) 0.129(4) Uani d . 1 . .
H H30A 0.7489 0.4969 0.5100 0.193 Uiso calc R 1 . .
H H30B 0.6614 0.5386 0.4856 0.193 Uiso calc R 1 . .
H H30C 0.7056 0.5126 0.3989 0.193 Uiso calc R 1 . .
C C31 1.0027(9) 0.7059(5) 0.4841(9) 0.128(3) Uani d U 1 . .
H H31 1.0503 0.7340 0.4955 0.153 Uiso calc R 1 . .
C C32 0.9706(8) 0.7371(5) 0.6416(7) 0.127(3) Uani d U 1 . .
H H32A 0.9884 0.7138 0.7012 0.191 Uiso calc R 1 . .
H H32B 0.9145 0.7587 0.6446 0.191 Uiso calc R 1 . .
H H32C 1.0194 0.7647 0.6362 0.191 Uiso calc R 1 . .
C C33 0.8992(10) 0.6434(6) 0.5505(11) 0.198(5) Uani d U 1 . .
H H33A 0.8369 0.6512 0.5155 0.297 Uiso calc R 1 . .
H H33B 0.8976 0.6302 0.6170 0.297 Uiso calc R 1 . .
H H33C 0.9269 0.6131 0.5161 0.297 Uiso calc R 1 . .
C C34 0.4033(6) 0.4034(3) 0.0944(5) 0.068(2) Uani d . 1 . .
H H34 0.3417 0.4105 0.0639 0.081 Uiso calc R 1 . .
C C35 0.3825(8) 0.3037(4) 0.0193(7) 0.127(4) Uani d . 1 . .
H H35A 0.3209 0.3188 -0.0050 0.190 Uiso calc R 1 . .
H H35B 0.3788 0.2683 0.0578 0.190 Uiso calc R 1 . .
H H35C 0.4116 0.2945 -0.0361 0.190 Uiso calc R 1 . .
C C36 0.5326(6) 0.3332(4) 0.1312(7) 0.103(3) Uani d . 1 . .
H H36A 0.5697 0.3262 0.0816 0.154 Uiso calc R 1 . .
H H36B 0.5310 0.2977 0.1701 0.154 Uiso calc R 1 . .
H H36C 0.5594 0.3651 0.1741 0.154 Uiso calc R 1 . .

loop_
_atom_site_aniso_label
_atom_site_aniso_U_11
_atom_site_aniso_U_22
_atom_site_aniso_U_33
_atom_site_aniso_U_12
_atom_site_aniso_U_13
_atom_site_aniso_U_23
Nd1 0.0450(2) 0.0465(2) 0.03667(18) -0.00268(17) 0.00517(14) -0.00282(15)
O1 0.049(3) 0.050(3) 0.068(3) -0.004(2) 0.018(2) -0.007(2)
O2 0.068(3) 0.050(3) 0.049(3) 0.001(2) 0.017(2) 0.003(2)
O3 0.047(3) 0.045(2) 0.040(2) 0.003(2) 0.001(2) -0.0026(18)
O4 0.129(7) 0.168(7) 0.116(6) -0.006(5) -0.015(5) -0.020(5)
O5 0.231(8) 0.236(8) 0.191(6) -0.015(6) 0.082(6) -0.048(6)
O6 0.078(4) 0.063(3) 0.104(4) -0.008(3) 0.002(3) -0.014(3)
N1 0.047(3) 0.048(3) 0.042(3) -0.002(3) 0.008(2) -0.005(2)
N2 0.040(3) 0.041(3) 0.041(3) 0.002(2) 0.006(2) -0.008(2)
N3 0.052(3) 0.045(3) 0.038(3) 0.003(2) 0.010(2) -0.006(2)
N4 0.057(4) 0.055(3) 0.042(3) -0.006(3) 0.008(3) -0.007(2)
N5 0.101(7) 0.152(8) 0.072(5) 0.000(6) -0.003(5) -0.010(5)
N6 0.124(5) 0.093(4) 0.115(5) -0.005(4) 0.038(4) -0.018(4)
N7 0.083(5) 0.061(4) 0.068(4) 0.007(3) 0.002(4) 0.006(3)
Br1 0.0759(6) 0.1142(8) 0.1206(8) 0.0082(5) 0.0388(6) -0.0435(6)
Br2 0.0998(7) 0.0696(5) 0.0893(6) -0.0105(5) 0.0274(5) 0.0242(4)
Br3 0.1152(8) 0.0817(6) 0.1245(8) 0.0199(6) -0.0330(7) 0.0376(6)
C1 0.042(4) 0.048(4) 0.051(4) 0.002(3) 0.010(3) -0.001(3)
C2 0.047(4) 0.049(4) 0.052(4) 0.003(3) 0.013(3) -0.006(3)
C3 0.066(5) 0.063(4) 0.053(4) -0.003(4) 0.002(4) -0.004(3)
C4 0.061(5) 0.065(5) 0.065(5) 0.008(4) 0.018(4) -0.010(4)
C5 0.078(6) 0.054(4) 0.070(5) -0.001(4) 0.018(4) -0.020(4)
C6 0.065(5) 0.061(5) 0.077(5) -0.003(4) 0.014(4) -0.017(4)
C7 0.048(4) 0.043(3) 0.052(4) -0.009(3) 0.008(3) 0.001(3)
C8 0.047(4) 0.046(4) 0.057(4) -0.004(3) 0.004(3) -0.012(3)
C9 0.049(4) 0.046(4) 0.045(4) -0.004(3) 0.003(3) -0.009(3)
C10 0.071(5) 0.042(4) 0.061(4) 0.002(3) 0.019(4) -0.004(3)
C11 0.064(5) 0.044(4) 0.064(4) 0.001(3) 0.005(4) -0.009(3)
C12 0.064(5) 0.063(4) 0.033(3) -0.009(3) 0.002(3) -0.007(3)
C13 0.068(5) 0.066(4) 0.040(3) -0.010(4) 0.009(3) -0.012(3)
C14 0.073(5) 0.068(5) 0.037(4) 0.003(4) 0.012(4) -0.001(3)
C15 0.057(5) 0.050(4) 0.046(4) 0.008(3) -0.001(3) 0.004(3)
C16 0.060(5) 0.050(4) 0.050(4) 0.000(3) 0.010(3) 0.005(3)
C17 0.072(5) 0.064(4) 0.047(4) 0.004(4) 0.015(4) 0.004(3)
C18 0.063(5) 0.057(4) 0.060(4) -0.002(4) 0.007(4) 0.016(4)
C19 0.072(5) 0.043(4) 0.065(5) 0.002(4) 0.009(4) 0.007(3)
C20 0.072(5) 0.052(4) 0.050(4) 0.008(4) 0.008(4) 0.000(3)
C21 0.056(4) 0.052(4) 0.032(3) -0.005(3) 0.000(3) -0.004(3)
C22 0.050(4) 0.042(3) 0.049(4) -0.002(3) 0.009(3) -0.005(3)
C23 0.050(4) 0.043(3) 0.040(3) -0.004(3) 0.005(3) 0.004(3)
C24 0.057(5) 0.063(4) 0.045(4) -0.004(4) -0.005(3) 0.004(3)
C25 0.063(5) 0.058(4) 0.078(5) 0.004(4) 0.000(4) 0.018(4)
C26 0.079(6) 0.039(4) 0.090(6) 0.005(4) 0.001(5) 0.007(4)
C27 0.068(5) 0.045(4) 0.068(5) -0.002(4) 0.005(4) -0.006(3)
C28 0.116(10) 0.164(11) 0.078(7) -0.033(9) 0.036(7) -0.039(8)
C29 0.161(13) 0.227(15) 0.164(12) -0.055(11) -0.080(10) 0.009(11)
C30 0.131(10) 0.120(9) 0.125(9) -0.021(8) 0.003(8) -0.019(7)
C31 0.140(6) 0.117(6) 0.132(6) -0.012(5) 0.040(5) -0.015(5)
C32 0.143(7) 0.123(6) 0.115(6) 0.015(6) 0.022(6) -0.009(5)
C33 0.200(9) 0.201(8) 0.205(8) -0.080(7) 0.072(7) -0.001(7)
C34 0.073(5) 0.058(5) 0.070(5) 0.007(4) 0.008(4) 0.011(4)
C35 0.180(11) 0.069(6) 0.115(8) -0.020(6) -0.012(8) -0.022(5)
C36 0.104(8) 0.084(6) 0.120(8) 0.017(5) 0.020(6) 0.017(5)

loop_
_atom_type_symbol
_atom_type_description
_atom_type_scat_dispersion_real
_atom_type_scat_dispersion_imag
_atom_type_scat_source
C C 0.0033 0.0016 'International Tables Vol C Tables 4.2.6.8 and 6.1.1.4'
H H 0.0000 0.0000 'International Tables Vol C Tables 4.2.6.8 and 6.1.1.4'
N N 0.0061 0.0033 'International Tables Vol C Tables 4.2.6.8 and 6.1.1.4'
Br Br -0.2901 2.4595 'International Tables Vol C Tables 4.2.6.8 and 6.1.1.4'
Nd Nd -0.1943 3.0179 'International Tables Vol C Tables 4.2.6.8 and 6.1.1.4'
O O 0.0106 0.0060 'International Tables Vol C Tables 4.2.6.8 and 6.1.1.4'

loop_
_geom_angle_atom_site_label_1
_geom_angle_atom_site_label_2
_geom_angle_atom_site_label_3
_geom_angle_site_symmetry_1
_geom_angle_site_symmetry_3
_geom_angle
_geom_angle_publ_flag
O1 Nd1 O2 3_767 . 132.23(16) ?
O1 Nd1 O3 3_767 . 141.78(14) ?
O2 Nd1 O3 . . 83.19(14) ?
O1 Nd1 O3 3_767 3_767 82.36(14) ?
O2 Nd1 O3 . 3_767 143.18(14) ?
O3 Nd1 O3 . 3_767 68.98(14) ?
O1 Nd1 N1 3_767 3_767 70.04(15) ?
O2 Nd1 N1 . 3_767 76.54(15) ?
O3 Nd1 N1 . 3_767 143.92(14) ?
O3 Nd1 N1 3_767 3_767 112.44(14) ?
O1 Nd1 N4 3_767 . 75.43(15) ?
O2 Nd1 N4 . . 70.15(15) ?
O3 Nd1 N4 . . 112.86(14) ?
O3 Nd1 N4 3_767 . 142.50(14) ?
N1 Nd1 N4 3_767 . 87.97(16) ?
O1 Nd1 N2 3_767 3_767 111.02(14) ?
O2 Nd1 N2 . 3_767 83.34(14) ?
O3 Nd1 N2 . 3_767 83.07(13) ?
O3 Nd1 N2 3_767 3_767 70.15(13) ?
N1 Nd1 N2 3_767 3_767 65.33(14) ?
N4 Nd1 N2 . 3_767 146.32(15) ?
O1 Nd1 N3 3_767 . 82.21(14) ?
O2 Nd1 N3 . . 110.68(14) ?
O3 Nd1 N3 . . 69.76(13) ?
O3 Nd1 N3 3_767 . 82.46(13) ?
N1 Nd1 N3 3_767 . 145.60(14) ?
N4 Nd1 N3 . . 65.05(15) ?
N2 Nd1 N3 3_767 . 146.97(14) ?
O1 Nd1 Nd1 3_767 3_767 113.20(11) ?
O2 Nd1 Nd1 . 3_767 114.57(11) ?
O3 Nd1 Nd1 . 3_767 34.64(9) ?
O3 Nd1 Nd1 3_767 3_767 34.34(9) ?
N1 Nd1 Nd1 3_767 3_767 136.13(11) ?
N4 Nd1 Nd1 . 3_767 135.87(12) ?
N2 Nd1 Nd1 3_767 3_767 73.76(10) ?
N3 Nd1 Nd1 . 3_767 73.20(10) ?
C1 O1 Nd1 . 3_767 136.9(4) ?
C15 O2 Nd1 . . 135.7(4) ?
C22 O3 Nd1 . . 120.3(4) ?
C22 O3 Nd1 . 3_767 120.0(4) ?
Nd1 O3 Nd1 . 3_767 111.02(14) ?
C7 N1 C8 . . 117.1(5) ?
C7 N1 Nd1 . 3_767 130.1(4) ?
C8 N1 Nd1 . 3_767 112.8(4) ?
C10 N2 C9 . . 111.6(4) ?
C10 N2 C21 . . 102.1(4) ?
C9 N2 C21 . . 108.6(4) ?
C10 N2 Nd1 . 3_767 107.0(3) ?
C9 N2 Nd1 . 3_767 108.6(3) ?
C21 N2 Nd1 . 3_767 118.9(3) ?
C21 N3 C12 . . 108.8(5) ?
C21 N3 C11 . . 102.9(5) ?
C12 N3 C11 . . 112.4(5) ?
C21 N3 Nd1 . . 118.6(3) ?
C12 N3 Nd1 . . 108.3(4) ?
C11 N3 Nd1 . . 105.8(3) ?
C14 N4 C13 . . 117.8(5) ?
C14 N4 Nd1 . . 129.4(4) ?
C13 N4 Nd1 . . 112.8(4) ?
C28 N5 C30 . . 119.7(9) ?
C28 N5 C29 . . 120.8(11) ?
C30 N5 C29 . . 119.4(10) ?
C31 N6 C32 . . 119.4(10) ?
C31 N6 C33 . . 116.9(10) ?
C32 N6 C33 . . 122.9(10) ?
C34 N7 C36 . . 121.1(7) ?
C34 N7 C35 . . 121.2(7) ?
C36 N7 C35 . . 117.6(7) ?
O1 C1 C6 . . 120.1(6) ?
O1 C1 C2 . . 122.9(5) ?
C6 C1 C2 . . 117.0(6) ?
C3 C2 C1 . . 119.5(6) ?
C3 C2 C7 . . 118.1(6) ?
C1 C2 C7 . . 122.2(6) ?
C4 C3 C2 . . 122.2(7) ?
C4 C3 H3 . . 118.9 ?
C2 C3 H3 . . 118.9 ?
C3 C4 C5 . . 118.4(7) ?
C3 C4 Br1 . . 121.0(6) ?
C5 C4 Br1 . . 120.6(5) ?
C6 C5 C4 . . 120.8(6) ?
C6 C5 H5 . . 119.6 ?
C4 C5 H5 . . 119.6 ?
C5 C6 C1 . . 122.0(7) ?
C5 C6 H6 . . 119.0 ?
C1 C6 H6 . . 119.0 ?
N1 C7 C2 . . 126.6(6) ?
N1 C7 H7 . . 116.7 ?
C2 C7 H7 . . 116.7 ?
N1 C8 C9 . . 107.7(5) ?
N1 C8 H8A . . 110.2 ?
C9 C8 H8A . . 110.2 ?
N1 C8 H8B . . 110.2 ?
C9 C8 H8B . . 110.2 ?
H8A C8 H8B . . 108.5 ?
N2 C9 C8 . . 112.8(5) ?
N2 C9 H9A . . 109.0 ?
C8 C9 H9A . . 109.0 ?
N2 C9 H9B . . 109.0 ?
C8 C9 H9B . . 109.0 ?
H9A C9 H9B . . 107.8 ?
C11 C10 N2 . . 107.0(5) ?
C11 C10 H10A . . 110.3 ?
N2 C10 H10A . . 110.3 ?
C11 C10 H10B . . 110.3 ?
N2 C10 H10B . . 110.3 ?
H10A C10 H10B . . 108.6 ?
C10 C11 N3 . . 107.3(5) ?
C10 C11 H11A . . 110.3 ?
N3 C11 H11A . . 110.3 ?
C10 C11 H11B . . 110.3 ?
N3 C11 H11B . . 110.3 ?
H11A C11 H11B . . 108.5 ?
N3 C12 C13 . . 113.0(5) ?
N3 C12 H12A . . 109.0 ?
C13 C12 H12A . . 109.0 ?
N3 C12 H12B . . 109.0 ?
C13 C12 H12B . . 109.0 ?
H12A C12 H12B . . 107.8 ?
N4 C13 C12 . . 108.2(5) ?
N4 C13 H13A . . 110.0 ?
C12 C13 H13A . . 110.0 ?
N4 C13 H13B . . 110.0 ?
C12 C13 H13B . . 110.0 ?
H13A C13 H13B . . 108.4 ?
N4 C14 C16 . . 125.9(6) ?
N4 C14 H14 . . 117.1 ?
C16 C14 H14 . . 117.1 ?
O2 C15 C20 . . 120.1(6) ?
O2 C15 C16 . . 123.5(6) ?
C20 C15 C16 . . 116.4(6) ?
C15 C16 C17 . . 120.0(6) ?
C15 C16 C14 . . 123.1(6) ?
C17 C16 C14 . . 116.8(6) ?
C18 C17 C16 . . 121.0(6) ?
C18 C17 H17 . . 119.5 ?
C16 C17 H17 . . 119.5 ?
C17 C18 C19 . . 119.9(6) ?
C17 C18 Br2 . . 118.9(5) ?
C19 C18 Br2 . . 121.2(5) ?
C20 C19 C18 . . 120.0(6) ?
C20 C19 H19 . . 120.0 ?
C18 C19 H19 . . 120.0 ?
C19 C20 C15 . . 122.5(6) ?
C19 C20 H20 . . 118.7 ?
C15 C20 H20 . . 118.7 ?
N3 C21 C23 . . 114.6(5) ?
N3 C21 N2 . . 105.6(4) ?
C23 C21 N2 . . 111.8(5) ?
N3 C21 H21 . . 108.2 ?
C23 C21 H21 . . 108.2 ?
N2 C21 H21 . . 108.2 ?
O3 C22 C27 . . 120.3(5) ?
O3 C22 C23 . . 121.0(5) ?
C27 C22 C23 . . 118.7(6) ?
C24 C23 C22 . . 118.9(6) ?
C24 C23 C21 . . 119.8(5) ?
C22 C23 C21 . . 121.3(5) ?
C25 C24 C23 . . 120.9(6) ?
C25 C24 H24 . . 119.6 ?
C23 C24 H24 . . 119.6 ?
C26 C25 C24 . . 120.6(6) ?
C26 C25 Br3 . . 120.2(5) ?
C24 C25 Br3 . . 119.2(5) ?
C25 C26 C27 . . 119.6(6) ?
C25 C26 H26 . . 120.2 ?
C27 C26 H26 . . 120.2 ?
C26 C27 C22 . . 121.2(6) ?
C26 C27 H27 . . 119.4 ?
C22 C27 H27 . . 119.4 ?
O4 C28 N5 . . 126.5(11) ?
O4 C28 H28 . . 116.7 ?
N5 C28 H28 . . 116.7 ?
N5 C29 H29A . . 109.5 ?
N5 C29 H29B . . 109.5 ?
H29A C29 H29B . . 109.5 ?
N5 C29 H29C . . 109.5 ?
H29A C29 H29C . . 109.5 ?
H29B C29 H29C . . 109.5 ?
N5 C30 H30A . . 109.5 ?
N5 C30 H30B . . 109.5 ?
H30A C30 H30B . . 109.5 ?
N5 C30 H30C . . 109.5 ?
H30A C30 H30C . . 109.5 ?
H30B C30 H30C . . 109.5 ?
O5 C31 N6 . . 125.3(12) ?
O5 C31 H31 . . 117.3 ?
N6 C31 H31 . . 117.3 ?
N6 C32 H32A . . 109.5 ?
N6 C32 H32B . . 109.5 ?
H32A C32 H32B . . 109.5 ?
N6 C32 H32C . . 109.5 ?
H32A C32 H32C . . 109.5 ?
H32B C32 H32C . . 109.5 ?
N6 C33 H33A . . 109.5 ?
N6 C33 H33B . . 109.5 ?
H33A C33 H33B . . 109.5 ?
N6 C33 H33C . . 109.5 ?
H33A C33 H33C . . 109.5 ?
H33B C33 H33C . . 109.5 ?
O6 C34 N7 . . 125.4(7) ?
O6 C34 H34 . . 117.3 ?
N7 C34 H34 . . 117.3 ?
N7 C35 H35A . . 109.5 ?
N7 C35 H35B . . 109.5 ?
H35A C35 H35B . . 109.5 ?
N7 C35 H35C . . 109.5 ?
H35A C35 H35C . . 109.5 ?
H35B C35 H35C . . 109.5 ?
N7 C36 H36A . . 109.5 ?
N7 C36 H36B . . 109.5 ?
H36A C36 H36B . . 109.5 ?
N7 C36 H36C . . 109.5 ?
H36A C36 H36C . . 109.5 ?
H36B C36 H36C . . 109.5 ?

loop_
_geom_bond_atom_site_label_1
_geom_bond_atom_site_label_2
_geom_bond_site_symmetry_2
_geom_bond_distance
_geom_bond_publ_flag
Nd1 O1 3_767 2.341(4) y
Nd1 O2 . 2.344(4) y
Nd1 O3 . 2.448(4) y
Nd1 O3 3_767 2.467(4) y
Nd1 N1 3_767 2.616(5) y
Nd1 N2 3_767 2.864(4) y
Nd1 N3 . 2.896(5) y
Nd1 N4 . 2.627(5) y
O1 C1 . 1.333(7) ?
O1 Nd1 3_767 2.341(4) ?
O2 C15 . 1.328(8) ?
O3 C22 . 1.364(7) ?
O3 Nd1 3_767 2.467(4) ?
O4 C28 . 1.227(12) ?
O5 C31 . 1.272(12) ?
O6 C34 . 1.217(8) ?
N1 C7 . 1.301(7) ?
N1 C8 . 1.494(7) ?
N1 Nd1 3_767 2.616(5) ?
N2 C10 . 1.525(7) ?
N2 C9 . 1.527(7) ?
N2 C21 . 1.533(7) ?
N2 Nd1 3_767 2.864(4) ?
N3 C21 . 1.496(8) ?
N3 C12 . 1.512(7) ?
N3 C11 . 1.533(7) ?
N4 C14 . 1.304(8) ?
N4 C13 . 1.492(7) ?
N5 C28 . 1.353(13) ?
N5 C30 . 1.448(12) ?
N5 C29 . 1.483(12) ?
N6 C31 . 1.317(12) ?
N6 C32 . 1.456(11) ?
N6 C33 . 1.461(13) ?
N7 C34 . 1.343(9) ?
N7 C36 . 1.457(9) ?
N7 C35 . 1.476(9) ?
Br1 C4 . 1.928(7) ?
Br2 C18 . 1.936(7) ?
Br3 C25 . 1.933(7) ?
C1 C6 . 1.435(8) ?
C1 C2 . 1.453(9) ?
C2 C3 . 1.414(9) ?
C2 C7 . 1.471(8) ?
C3 C4 . 1.409(9) ?
C3 H3 . 0.9300 ?
C4 C5 . 1.418(9) ?
C5 C6 . 1.394(10) ?
C5 H5 . 0.9300 ?
C6 H6 . 0.9300 ?
C7 H7 . 0.9300 ?
C8 C9 . 1.531(8) ?
C8 H8A . 0.9700 ?
C8 H8B . 0.9700 ?
C9 H9A . 0.9700 ?
C9 H9B . 0.9700 ?
C10 C11 . 1.512(9) ?
C10 H10A . 0.9700 ?
C10 H10B . 0.9700 ?
C11 H11A . 0.9700 ?
C11 H11B . 0.9700 ?
C12 C13 . 1.537(9) ?
C12 H12A . 0.9700 ?
C12 H12B . 0.9700 ?
C13 H13A . 0.9700 ?
C13 H13B . 0.9700 ?
C14 C16 . 1.459(9) ?
C14 H14 . 0.9300 ?
C15 C20 . 1.441(9) ?
C15 C16 . 1.442(9) ?
C16 C17 . 1.446(9) ?
C17 C18 . 1.388(9) ?
C17 H17 . 0.9300 ?
C18 C19 . 1.414(9) ?
C19 C20 . 1.401(9) ?
C19 H19 . 0.9300 ?
C20 H20 . 0.9300 ?
C21 C23 . 1.529(8) ?
C21 H21 . 0.9800 ?
C22 C27 . 1.415(8) ?
C22 C23 . 1.436(8) ?
C23 C24 . 1.415(8) ?
C24 C25 . 1.403(9) ?
C24 H24 . 0.9300 ?
C25 C26 . 1.391(9) ?
C26 C27 . 1.408(9) ?
C26 H26 . 0.9300 ?
C27 H27 . 0.9300 ?
C28 H28 . 0.9300 ?
C29 H29A . 0.9600 ?
C29 H29B . 0.9600 ?
C29 H29C . 0.9600 ?
C30 H30A . 0.9600 ?
C30 H30B . 0.9600 ?
C30 H30C . 0.9600 ?
C31 H31 . 0.9300 ?
C32 H32A . 0.9600 ?
C32 H32B . 0.9600 ?
C32 H32C . 0.9600 ?
C33 H33A . 0.9600 ?
C33 H33B . 0.9600 ?
C33 H33C . 0.9600 ?
C34 H34 . 0.9300 ?
C35 H35A . 0.9600 ?
C35 H35B . 0.9600 ?
C35 H35C . 0.9600 ?
C36 H36A . 0.9600 ?
C36 H36B . 0.9600 ?
C36 H36C . 0.9600 ?

loop_
_geom_hbond_atom_site_label_D
_geom_hbond_atom_site_label_H
_geom_hbond_atom_site_label_A
_geom_hbond_site_symmetry_A
_geom_hbond_distance_DH
_geom_hbond_distance_HA
_geom_hbond_distance_DA
_geom_hbond_angle_DHA
_geom_hbond_publ_flag
C21 H21 O4 . 0.98 2.58 3.514(10) 159 n

loop_
_geom_torsion_atom_site_label_1
_geom_torsion_atom_site_label_2
_geom_torsion_atom_site_label_3
_geom_torsion_atom_site_label_4
_geom_torsion_site_symmetry_1
_geom_torsion_site_symmetry_2
_geom_torsion_site_symmetry_3
_geom_torsion_site_symmetry_4
_geom_torsion
_geom_torsion_publ_flag
O1 Nd1 O2 C15 3_767 . . . 7.2(6) ?
O3 Nd1 O2 C15 . . . . -156.6(5) ?
O3 Nd1 O2 C15 3_767 . . . 163.1(5) ?
N1 Nd1 O2 C15 3_767 . . . 53.5(5) ?
N4 Nd1 O2 C15 . . . . -39.2(5) ?
N2 Nd1 O2 C15 3_767 . . . 119.7(5) ?
N3 Nd1 O2 C15 . . . . -91.2(5) ?
Nd1 Nd1 O2 C15 3_767 . . . -171.6(5) ?
O1 Nd1 O3 C22 3_767 . . . -103.7(4) ?
O2 Nd1 O3 C22 . . . . 56.8(4) ?
O3 Nd1 O3 C22 3_767 . . . -147.8(5) ?
N1 Nd1 O3 C22 3_767 . . . 112.6(4) ?
N4 Nd1 O3 C22 . . . . -8.3(4) ?
N2 Nd1 O3 C22 3_767 . . . 140.9(4) ?
N3 Nd1 O3 C22 . . . . -58.2(4) ?
Nd1 Nd1 O3 C22 3_767 . . . -147.8(5) ?
O1 Nd1 O3 Nd1 3_767 . . 3_767 44.1(3) ?
O2 Nd1 O3 Nd1 . . . 3_767 -155.44(16) ?
O3 Nd1 O3 Nd1 3_767 . . 3_767 0.0 ?
N1 Nd1 O3 Nd1 3_767 . . 3_767 -99.6(2) ?
N4 Nd1 O3 Nd1 . . . 3_767 139.49(15) ?
N2 Nd1 O3 Nd1 3_767 . . 3_767 -71.36(15) ?
N3 Nd1 O3 Nd1 . . . 3_767 89.54(16) ?
O1 Nd1 N3 C21 3_767 . . . 156.1(4) ?
O2 Nd1 N3 C21 . . . . -71.6(4) ?
O3 Nd1 N3 C21 . . . . 2.5(4) ?
O3 Nd1 N3 C21 3_767 . . . 72.8(4) ?
N1 Nd1 N3 C21 3_767 . . . -168.0(3) ?
N4 Nd1 N3 C21 . . . . -126.4(4) ?
N2 Nd1 N3 C21 3_767 . . . 39.1(5) ?
Nd1 Nd1 N3 C21 3_767 . . . 38.9(3) ?
O1 Nd1 N3 C12 3_767 . . . -79.4(4) ?
O2 Nd1 N3 C12 . . . . 52.9(4) ?
O3 Nd1 N3 C12 . . . . 127.0(4) ?
O3 Nd1 N3 C12 3_767 . . . -162.7(4) ?
N1 Nd1 N3 C12 3_767 . . . -43.5(5) ?
N4 Nd1 N3 C12 . . . . -1.9(4) ?
N2 Nd1 N3 C12 3_767 . . . 163.6(3) ?
Nd1 Nd1 N3 C12 3_767 . . . 163.4(4) ?
O1 Nd1 N3 C11 3_767 . . . 41.3(4) ?
O2 Nd1 N3 C11 . . . . 173.6(4) ?
O3 Nd1 N3 C11 . . . . -112.3(4) ?
O3 Nd1 N3 C11 3_767 . . . -42.0(4) ?
N1 Nd1 N3 C11 3_767 . . . 77.3(4) ?
N4 Nd1 N3 C11 . . . . 118.8(4) ?
N2 Nd1 N3 C11 3_767 . . . -75.7(4) ?
Nd1 Nd1 N3 C11 3_767 . . . -75.9(3) ?
O1 Nd1 N4 C14 3_767 . . . -123.5(6) ?
O2 Nd1 N4 C14 . . . . 22.8(6) ?
O3 Nd1 N4 C14 . . . . 96.0(6) ?
O3 Nd1 N4 C14 3_767 . . . -179.2(5) ?
N1 Nd1 N4 C14 3_767 . . . -53.6(6) ?
N2 Nd1 N4 C14 3_767 . . . -17.4(7) ?
N3 Nd1 N4 C14 . . . . 148.4(6) ?
Nd1 Nd1 N4 C14 3_767 . . . 128.0(5) ?
O1 Nd1 N4 C13 3_767 . . . 58.1(4) ?
O2 Nd1 N4 C13 . . . . -155.6(5) ?
O3 Nd1 N4 C13 . . . . -82.4(4) ?
O3 Nd1 N4 C13 3_767 . . . 2.5(5) ?
N1 Nd1 N4 C13 3_767 . . . 128.0(4) ?
N2 Nd1 N4 C13 3_767 . . . 164.3(4) ?
N3 Nd1 N4 C13 . . . . -30.0(4) ?
Nd1 Nd1 N4 C13 3_767 . . . -50.3(5) ?
Nd1 O1 C1 C6 3_767 . . . 144.0(5) ?
Nd1 O1 C1 C2 3_767 . . . -37.2(9) ?
O1 C1 C2 C3 . . . . -176.0(6) ?
C6 C1 C2 C3 . . . . 2.9(9) ?
O1 C1 C2 C7 . . . . -0.9(9) ?
C6 C1 C2 C7 . . . . 178.0(6) ?
C1 C2 C3 C4 . . . . -3.6(10) ?
C7 C2 C3 C4 . . . . -178.9(6) ?
C2 C3 C4 C5 . . . . 1.8(10) ?
C2 C3 C4 Br1 . . . . -177.1(5) ?
C3 C4 C5 C6 . . . . 0.5(11) ?
Br1 C4 C5 C6 . . . . 179.5(6) ?
C4 C5 C6 C1 . . . . -1.1(11) ?
O1 C1 C6 C5 . . . . 178.3(6) ?
C2 C1 C6 C5 . . . . -0.6(10) ?
C8 N1 C7 C2 . . . . -172.8(6) ?
Nd1 N1 C7 C2 3_767 . . . 4.4(9) ?
C3 C2 C7 N1 . . . . -170.8(6) ?
C1 C2 C7 N1 . . . . 14.0(10) ?
C7 N1 C8 C9 . . . . 117.0(6) ?
Nd1 N1 C8 C9 3_767 . . . -60.6(5) ?
C10 N2 C9 C8 . . . . 85.1(6) ?
C21 N2 C9 C8 . . . . -163.2(4) ?
Nd1 N2 C9 C8 3_767 . . . -32.6(5) ?
N1 C8 C9 N2 . . . . 62.4(6) ?
C9 N2 C10 C11 . . . . 139.9(5) ?
C21 N2 C10 C11 . . . . 24.1(6) ?
Nd1 N2 C10 C11 3_767 . . . -101.5(5) ?
N2 C10 C11 N3 . . . . -2.2(6) ?
C21 N3 C11 C10 . . . . -21.2(6) ?
C12 N3 C11 C10 . . . . -138.1(5) ?
Nd1 N3 C11 C10 . . . . 103.9(5) ?
C21 N3 C12 C13 . . . . 163.0(5) ?
C11 N3 C12 C13 . . . . -83.7(6) ?
Nd1 N3 C12 C13 . . . . 32.8(6) ?
C14 N4 C13 C12 . . . . -118.4(6) ?
Nd1 N4 C13 C12 . . . . 60.2(6) ?
N3 C12 C13 N4 . . . . -62.7(7) ?
C13 N4 C14 C16 . . . . 173.0(6) ?
Nd1 N4 C14 C16 . . . . -5.3(10) ?
Nd1 O2 C15 C20 . . . . -145.5(5) ?
Nd1 O2 C15 C16 . . . . 35.8(9) ?
O2 C15 C16 C17 . . . . -179.6(6) ?
C20 C15 C16 C17 . . . . 1.7(9) ?
O2 C15 C16 C14 . . . . 3.9(10) ?
C20 C15 C16 C14 . . . . -174.8(6) ?
N4 C14 C16 C15 . . . . -16.1(11) ?
N4 C14 C16 C17 . . . . 167.3(7) ?
C15 C16 C17 C18 . . . . 1.5(10) ?
C14 C16 C17 C18 . . . . 178.2(6) ?
C16 C17 C18 C19 . . . . -3.6(10) ?
C16 C17 C18 Br2 . . . . 176.0(5) ?
C17 C18 C19 C20 . . . . 2.4(10) ?
Br2 C18 C19 C20 . . . . -177.2(5) ?
C18 C19 C20 C15 . . . . 1.0(10) ?
O2 C15 C20 C19 . . . . 178.3(6) ?
C16 C15 C20 C19 . . . . -2.9(10) ?
C12 N3 C21 C23 . . . . -80.3(6) ?
C11 N3 C21 C23 . . . . 160.4(5) ?
Nd1 N3 C21 C23 . . . . 44.0(5) ?
C12 N3 C21 N2 . . . . 156.3(4) ?
C11 N3 C21 N2 . . . . 36.9(5) ?
Nd1 N3 C21 N2 . . . . -79.4(4) ?
C10 N2 C21 N3 . . . . -38.3(5) ?
C9 N2 C21 N3 . . . . -156.2(4) ?
Nd1 N2 C21 N3 3_767 . . . 79.1(4) ?
C10 N2 C21 C23 . . . . -163.5(5) ?
C9 N2 C21 C23 . . . . 78.5(5) ?
Nd1 N2 C21 C23 3_767 . . . -46.2(6) ?
Nd1 O3 C22 C27 . . . . -105.6(6) ?
Nd1 O3 C22 C27 3_767 . . . 109.5(6) ?
Nd1 O3 C22 C23 . . . . 73.8(7) ?
Nd1 O3 C22 C23 3_767 . . . -71.1(6) ?
O3 C22 C23 C24 . . . . 178.3(6) ?
C27 C22 C23 C24 . . . . -2.3(9) ?
O3 C22 C23 C21 . . . . -2.6(9) ?
C27 C22 C23 C21 . . . . 176.8(6) ?
N3 C21 C23 C24 . . . . 121.4(6) ?
N2 C21 C23 C24 . . . . -118.5(6) ?
N3 C21 C23 C22 . . . . -57.7(7) ?
N2 C21 C23 C22 . . . . 62.5(7) ?
C22 C23 C24 C25 . . . . 0.9(10) ?
C21 C23 C24 C25 . . . . -178.2(6) ?
C23 C24 C25 C26 . . . . 2.1(11) ?
C23 C24 C25 Br3 . . . . -179.1(5) ?
C24 C25 C26 C27 . . . . -3.6(12) ?
Br3 C25 C26 C27 . . . . 177.6(6) ?
C25 C26 C27 C22 . . . . 2.2(12) ?
O3 C22 C27 C26 . . . . -179.8(6) ?
C23 C22 C27 C26 . . . . 0.7(10) ?
C30 N5 C28 O4 . . . . 0.9(17) ?
C29 N5 C28 O4 . . . . 178.1(12) ?
C32 N6 C31 O5 . . . . -173.4(12) ?
C33 N6 C31 O5 . . . . 17.0(19) ?
C36 N7 C34 O6 . . . . 2.7(12) ?
C35 N7 C34 O6 . . . . -176.7(8) ?
